data_2105509
loop_
_publ_author_name
'Ferguson, G.'
'Glidewell, C.'
'Gregson, R. M.'
'Meehan, P. R.'

_publ_section_title
;
 Chain, Sheet and Framework Structures in the Adducts of Phenylphosphonic
 Acid with 4,4'-Bipyridyl (1/1), Piperazine (2/1) and
 1,4-Diazabicyclo[2.2.2]octane (2/1)
;
_journal_issue 2
_journal_name_full 'Acta Crystallographica Section B'
_journal_page_first 129
_journal_page_last 138
_journal_paper_doi 10.1107/S0108768197010124
_journal_volume 54
_journal_year 1998
_chemical_formula_moiety 'C16 H24 N2 O6 P2 '
_chemical_formula_sum 'C16 H24 N2 O6 P2'
_chemical_formula_weight 402.31
_chemical_name_systematic
;
Phenylphosphonic acid--piperazine (2/1)
;
_space_group_IT_number 14
_symmetry_cell_setting monoclinic
_symmetry_space_group_name_Hall '-P 2yn'
_symmetry_space_group_name_H-M 'P 1 21/n 1'
_cell_angle_alpha 90.00
_cell_angle_beta 105.63(2)
_cell_angle_gamma 90.00
_cell_formula_units_Z 2
_cell_length_a 6.0042(9)
_cell_length_b 19.746(3)
_cell_length_c 8.651(2)
_cell_measurement_reflns_used 25
_cell_measurement_temperature 294.0(10)
_cell_measurement_theta_max 17.15
_cell_measurement_theta_min 7.90
_cell_volume 987.7(3)
_computing_cell_refinement 'SET4 and CELDIM (Enraf-Nonius, 1992)'
_computing_data_collection 'CAD4 (Enraf-Nonius, 1989)'
_computing_data_reduction 'DATRD2 in NRCVAX96 (Gabe et al., 1989)'
_computing_molecular_graphics 'NRCVAX96, ORTEP (Johnson, 1976), PLATON (Spek, 1996a), PLUTON (Spek 1996b)'
_computing_publication_material 'NRCVAX96, SHELXL93  and WordPerfect macro PRPCIF97 (Ferguson, 1997)'
_computing_structure_refinement 'NRCVAX96 and SHELXL93 (Sheldrick, 1993)'
_computing_structure_solution 'SOLVER in NRCVAX96'
_diffrn_ambient_temperature 294.0(10)
_diffrn_measurement_device 'Enraf-Nonius CAD-4'
_diffrn_measurement_method \q/2\q
_diffrn_radiation_monochromator graphite
_diffrn_radiation_source 'X-ray tube'
_diffrn_radiation_type MoK\a
_diffrn_radiation_wavelength 0.7107
_diffrn_reflns_av_R_equivalents 0.020
_diffrn_reflns_av_sigmaI/netI 0.0739
_diffrn_reflns_limit_h_max 7
_diffrn_reflns_limit_h_min -7
_diffrn_reflns_limit_k_max 25
_diffrn_reflns_limit_k_min 0
_diffrn_reflns_limit_l_max 11
_diffrn_reflns_limit_l_min 0
_diffrn_reflns_number 2538
_diffrn_reflns_theta_full 25.00
_diffrn_reflns_theta_max 25.00
_diffrn_reflns_theta_min 2.06
_diffrn_standards_decay_% 'No decay, variation 3.0'
_diffrn_standards_interval_time 120
_diffrn_standards_number 3
_exptl_absorpt_coefficient_mu 0.254
_exptl_absorpt_correction_T_max 0.9860
_exptl_absorpt_correction_T_min 0.9551
_exptl_absorpt_correction_type gaussian
_exptl_absorpt_process_details '(North et al., 1968)'
_exptl_crystal_colour colourless
_exptl_crystal_density_diffrn 1.353
_exptl_crystal_density_meas ?
_exptl_crystal_description block
_exptl_crystal_F_000 424
_exptl_crystal_size_max 0.42
_exptl_crystal_size_mid 0.19
_exptl_crystal_size_min 0.05
_refine_diff_density_max 0.307
_refine_diff_density_min -0.472
_refine_ls_extinction_coef 0.017(4)
_refine_ls_extinction_method 'SHELXL93 (Sheldrick, 1993)'
_refine_ls_goodness_of_fit_all 0.969
_refine_ls_goodness_of_fit_ref 1.121
_refine_ls_hydrogen_treatment constr
_refine_ls_matrix_type full
_refine_ls_number_parameters 120
_refine_ls_number_reflns 1747
_refine_ls_number_restraints 0
_refine_ls_restrained_S_all 0.969
_refine_ls_restrained_S_obs 1.121
_refine_ls_R_factor_all 0.1055
_refine_ls_R_factor_gt 0.0565
_refine_ls_shift/su_max 0.002
_refine_ls_shift/su_mean 0.000
_refine_ls_structure_factor_coef Fsqd
_refine_ls_weighting_details 'w = 1/[\s^2^(Fo^2^) + (0.0874P)^2^], where P = (Fo^2^ + 2Fc^2^)/3'
_refine_ls_weighting_scheme calc
_refine_ls_wR_factor_all 0.1516
_refine_ls_wR_factor_ref 0.1339
_reflns_number_gt 1063
_reflns_number_total 1747
_reflns_threshold_expression I>2\s(I)
_cod_data_source_file ab0379.cif
_cod_data_source_block 2
_cod_depositor_comments
;
The following automatic conversions were performed:

'_exptl_absorpt_correction_type' value 'Gaussian' changed to
'gaussian' according to
/home/saulius/struct/CIF-dictionaries/cif_core.dic dictionary named
'cif_core.dic' version 2.4.2 from 2011-04-26.

Automatic conversion script
Id: cif_fix_values 1891 2012-01-12 08:04:46Z andrius 

The following automatic conversions were performed:

'_exptl_crystal_density_meas' value 'not measured' was changed to '?'
- the value is perceived as not measured.

Automatic conversion script
Id: cif_fix_values 3008 2015-01-20 13:52:24Z robertas 

The following automatic conversions were performed:

'_refine_ls_weighting_scheme' value 'calc w = 1/[\s^2^(Fo^2^) +
(0.0874P)^2^], where P = (Fo^2^ + 2Fc^2^)/3' was changed to 'calc'.
New tag '_refine_ls_weighting_details' was created. The value of the
new tag was set to 'w = 1/[\s^2^(Fo^2^) + (0.0874P)^2^], where P =
(Fo^2^ + 2Fc^2^)/3'.

Automatic conversion script
Id: cif_fix_values 3143 2015-03-26 13:38:13Z robertas 
;
_cod_original_sg_symbol_H-M 'P 21/n'
_cod_database_code 2105509

loop_
_symmetry_equiv_pos_as_xyz
'x, y, z'
'-x+1/2, y+1/2, -z+1/2'
'-x, -y, -z'
'x-1/2, -y-1/2, z-1/2'

loop_
_atom_site_label
_atom_site_fract_x
_atom_site_fract_y
_atom_site_fract_z
_atom_site_U_iso_or_equiv
_atom_site_adp_type
_atom_site_calc_flag
_atom_site_refinement_flags
_atom_site_occupancy
_atom_site_type_symbol
P1 -0.4521(2) -0.07758(5) 0.35202(11) 0.0321(3) Uani d . 1 P
O11 -0.6805(4) -0.04390(13) 0.3433(3) 0.0398(7) Uani d . 1 O
O12 -0.2484(5) -0.02690(14) 0.4189(3) 0.0411(7) Uani d . 1 O
O13 -0.4211(5) -0.10362(13) 0.1974(3) 0.0424(8) Uani d . 1 O
C11 -0.4140(7) -0.1441(2) 0.4984(4) 0.0365(9) Uani d . 1 C
C12 -0.5601(8) -0.1510(2) 0.5970(5) 0.0591(13) Uani d . 1 C
C13 -0.5267(12) -0.2016(3) 0.7099(7) 0.089(2) Uani d . 1 C
C14 -0.3517(13) -0.2464(3) 0.7243(8) 0.096(2) Uani d . 1 C
C15 -0.2020(11) -0.2414(3) 0.6306(7) 0.081(2) Uani d . 1 C
C16 -0.2340(9) -0.1903(2) 0.5173(6) 0.0607(13) Uani d . 1 C
N1 -0.0783(5) -0.0420(2) 0.1089(3) 0.0387(8) Uani d . 1 N
C2 -0.0553(8) -0.0694(2) -0.0450(5) 0.0460(11) Uani d . 1 C
C3 0.1321(8) -0.0315(2) -0.0969(5) 0.0450(11) Uani d . 1 C
H12 -0.2539 -0.0131 0.5071 0.062 Uiso calc R 1 H
H12A -0.6826 -0.1210 0.5866 0.071 Uiso calc R 1 H
H13 -0.6245 -0.2051 0.7766 0.107 Uiso calc R 1 H
H14 -0.3330 -0.2811 0.7993 0.116 Uiso calc R 1 H
H15 -0.0805 -0.2720 0.6428 0.097 Uiso calc R 1 H
H16 -0.1333 -0.1868 0.4526 0.073 Uiso calc R 1 H
H1A 0.0544 -0.0489 0.1857 0.046 Uiso calc R 1 H
H1B -0.1918 -0.0643 0.1375 0.046 Uiso calc R 1 H
H2A -0.2013 -0.0649 -0.1266 0.055 Uiso calc R 1 H
H2B -0.0165 -0.1171 -0.0329 0.055 Uiso calc R 1 H
H3A 0.2804 -0.0389 -0.0195 0.054 Uiso calc R 1 H
H3B 0.1418 -0.0484 -0.2002 0.054 Uiso calc R 1 H

loop_
_atom_site_aniso_label
_atom_site_aniso_U_11
_atom_site_aniso_U_22
_atom_site_aniso_U_33
_atom_site_aniso_U_12
_atom_site_aniso_U_13
_atom_site_aniso_U_23
P1 0.0341(6) 0.0352(5) 0.0303(5) -0.0049(5) 0.0141(4) -0.0001(4)
O11 0.034(2) 0.046(2) 0.0371(15) 0.0040(13) 0.0060(12) 0.0013(12)
O12 0.041(2) 0.048(2) 0.038(2) -0.0083(13) 0.0176(13) -0.0069(12)
O13 0.049(2) 0.047(2) 0.0381(14) -0.0144(14) 0.0229(13) -0.0097(12)
C11 0.036(2) 0.037(2) 0.038(2) -0.002(2) 0.013(2) 0.000(2)
C12 0.066(3) 0.059(3) 0.064(3) 0.011(3) 0.038(3) 0.019(2)
C13 0.107(5) 0.090(4) 0.091(4) 0.018(4) 0.061(4) 0.050(4)
C14 0.115(5) 0.080(4) 0.101(5) 0.016(4) 0.042(4) 0.059(4)
C15 0.080(4) 0.063(3) 0.101(4) 0.031(3) 0.026(4) 0.030(3)
C16 0.061(3) 0.058(3) 0.071(3) 0.020(3) 0.031(3) 0.015(2)
N1 0.032(2) 0.054(2) 0.032(2) -0.005(2) 0.0108(15) 0.0073(14)
C2 0.058(3) 0.046(2) 0.037(2) -0.008(2) 0.017(2) 0.003(2)
C3 0.047(3) 0.056(3) 0.039(2) 0.008(2) 0.024(2) 0.005(2)

loop_
_atom_type_symbol
_atom_type_description
_atom_type_scat_dispersion_real
_atom_type_scat_dispersion_imag
_atom_type_scat_source
C C 0.0033 0.0016 'International Tables Vol C Tables 4.2.6.8 and 6.1.1.4'
H H 0.0000 0.0000 'International Tables Vol C Tables 4.2.6.8 and 6.1.1.4'
N N 0.0061 0.0033 'International Tables Vol C Tables 4.2.6.8 and 6.1.1.4'
O O 0.0106 0.0060 'International Tables Vol C Tables 4.2.6.8 and 6.1.1.4'
P P 0.1023 0.0942 'International Tables Vol C Tables 4.2.6.8 and 6.1.1.4'

loop_
_geom_angle_atom_site_label_1
_geom_angle_atom_site_label_2
_geom_angle_atom_site_label_3
_geom_angle_site_symmetry_1
_geom_angle_site_symmetry_3
_geom_angle
_geom_angle_publ_flag
O11 P1 O12 . . 110.3(2) yes
O11 P1 O13 . . 116.0(2) yes
O11 P1 C11 . . 107.4(2) yes
O12 P1 O13 . . 106.1(2) yes
O12 P1 C11 . . 105.6(2) yes
O13 P1 C11 . . 111.0(2) yes
P1 C11 C12 . . 121.7(3) yes
P1 C11 C16 . . 120.7(3) yes
C11 C12 C13 . . 120.9(5) yes
C11 C16 C15 . . 121.1(5) yes
C12 C11 C16 . . 117.7(4) yes
C12 C13 C14 . . 120.2(5) yes
C13 C14 C15 . . 121.1(5) yes
C14 C15 C16 . . 119.0(5) yes
C2 N1 C3 . 3 111.5(3) yes
N1 C2 C3 . . 110.1(3) yes
N1 C3 C2 3 . 109.8(3) yes

loop_
_geom_bond_atom_site_label_1
_geom_bond_atom_site_label_2
_geom_bond_site_symmetry_2
_geom_bond_distance
_geom_bond_publ_flag
P1 O11 . 1.508(3) yes
P1 O12 . 1.565(3) yes
P1 O13 . 1.491(3) yes
P1 C11 . 1.796(4) yes
C11 C12 . 1.385(5) yes
C11 C16 . 1.390(6) yes
C12 C13 . 1.374(7) yes
C13 C14 . 1.353(8) yes
C14 C15 . 1.367(7) yes
C15 C16 . 1.385(6) yes
N1 C2 . 1.477(5) yes
N1 C3 3 1.485(5) yes
C2 C3 . 1.516(5) yes

loop_
_geom_torsion_atom_site_label_1
_geom_torsion_atom_site_label_2
_geom_torsion_atom_site_label_3
_geom_torsion_atom_site_label_4
_geom_torsion_site_symmetry_1
_geom_torsion_site_symmetry_4
_geom_torsion
_geom_torsion_publ_flag
O11 P1 C11 C12 . . -9.4(4) no
O11 P1 C11 C16 . . 171.1(3) no
O12 P1 C11 C12 . . 108.2(4) no
O12 P1 C11 C16 . . -71.3(4) no
O13 P1 C11 C12 . . -137.2(4) no
O13 P1 C11 C16 . . 43.3(4) no
P1 C11 C12 C13 . . -179.1(4) no
P1 C11 C16 C15 . . 179.5(4) no
C11 C12 C13 C14 . . -1.2(9) no
C12 C11 C16 C15 . . 0.0(7) no
C12 C13 C14 C15 . . 1.6(11) no
C13 C14 C15 C16 . . -1.2(10) no
C14 C15 C16 C11 . . 0.4(9) no
C16 C11 C12 C13 . . 0.4(7) no
C3 N1 C2 C3 3 . 57.9(5) no
N1 C2 C3 N1 . 3 -56.9(4) no
